data_1550975
loop_
_publ_author_name
'Kiernicki, John J.'
'Shanahan, James P.'
'Zeller, Matthias'
'Szymczak, Nathaniel K.'

_publ_section_title
;
 Tuning ligand field strength with pendent Lewis acids: access to high
 spin iron hydrides
;
_journal_name_full 'Chemical Science'
_journal_paper_doi 10.1039/C9SC00561G
_journal_year 2019
_chemical_formula_sum 'C53 H73 B2 Fe N5 S2'
_chemical_formula_weight 921.75
_chemical_properties_physical Air-sensitive,Moisture-sensitive,Hygroscopic
_space_group_crystal_system monoclinic
_space_group_IT_number 15
_space_group_name_Hall '-C 2yc'
_space_group_name_H-M_alt 'C 1 2/c 1'
_symmetry_space_group_name_Hall '-C 2yc'
_symmetry_space_group_name_H-M 'C 1 2/c 1'
_atom_sites_solution_hydrogens geom
_atom_sites_solution_primary direct
_atom_sites_solution_secondary difmap
_audit_creation_method SHELXL-2018/1
_audit_update_record
;
2018-12-10 deposited with the CCDC.    2019-04-26 downloaded from the CCDC.
;
_cell_angle_alpha 90
_cell_angle_beta 110.8255(16)
_cell_angle_gamma 90
_cell_formula_units_Z 4
_cell_length_a 23.8853(10)
_cell_length_b 11.6376(5)
_cell_length_c 19.0401(8)
_cell_measurement_reflns_used 9940
_cell_measurement_temperature 150(2)
_cell_measurement_theta_max 32.2956
_cell_measurement_theta_min 3.1049
_cell_volume 4946.8(4)
_computing_cell_refinement 'SAINT V8.37A (Bruker, 2016)'
_computing_data_collection 'Apex3 v2016.9-0 (Bruker, 2016)'
_computing_data_reduction 'SAINT V8.37A (Bruker, 2016)'
_computing_structure_refinement
;  
SHELXL-2018/1 (Sheldrick, 2015, 2018), 
SHELXLE Rev900 (H\"ubschle et al., 2011)
;
_computing_structure_solution 'SHELXS-97 (Sheldrick, 2008)'
_diffrn_ambient_temperature 150(2)
_diffrn_measured_fraction_theta_full 0.996
_diffrn_measured_fraction_theta_max 0.964
_diffrn_measurement_device_type 'Bruker AXS D8 Quest CMOS diffractometer'
_diffrn_measurement_method 'omega and phi scans'
_diffrn_radiation_monochromator 'Triumph curved graphite crystal'
_diffrn_radiation_type MoK\a
_diffrn_radiation_wavelength 0.71073
_diffrn_reflns_av_R_equivalents 0.0614
_diffrn_reflns_av_unetI/netI 0.0565
_diffrn_reflns_Laue_measured_fraction_full 0.996
_diffrn_reflns_Laue_measured_fraction_max 0.964
_diffrn_reflns_limit_h_max 29
_diffrn_reflns_limit_h_min -36
_diffrn_reflns_limit_k_max 13
_diffrn_reflns_limit_k_min -17
_diffrn_reflns_limit_l_max 29
_diffrn_reflns_limit_l_min -21
_diffrn_reflns_number 35885
_diffrn_reflns_point_group_measured_fraction_full 0.996
_diffrn_reflns_point_group_measured_fraction_max 0.964
_diffrn_reflns_theta_full 25.242
_diffrn_reflns_theta_max 33.208
_diffrn_reflns_theta_min 3.249
_diffrn_source 'sealed tube X-ray source'
_exptl_absorpt_coefficient_mu 0.430
_exptl_absorpt_correction_T_max 0.7465
_exptl_absorpt_correction_T_min 0.6735
_exptl_absorpt_correction_type multi-scan
_exptl_absorpt_process_details
;
 SADABS 2016/2: Krause, L., Herbst-Irmer, R., Sheldrick G.M. & Stalke D.,
 J. Appl. Cryst. 48 (2015) 3-10
;
_exptl_crystal_colour orange
_exptl_crystal_density_diffrn 1.238
_exptl_crystal_description block
_exptl_crystal_F_000 1976
_exptl_crystal_recrystallization_method 'Re-crystallisation from solvent'
_exptl_crystal_size_max 0.530
_exptl_crystal_size_mid 0.350
_exptl_crystal_size_min 0.270
_refine_diff_density_max 0.758
_refine_diff_density_min -0.624
_refine_diff_density_rms 0.070
_refine_ls_extinction_method none
_refine_ls_goodness_of_fit_ref 1.061
_refine_ls_hydrogen_treatment constr
_refine_ls_matrix_type full
_refine_ls_number_parameters 289
_refine_ls_number_reflns 9150
_refine_ls_number_restraints 0
_refine_ls_restrained_S_all 1.061
_refine_ls_R_factor_all 0.0891
_refine_ls_R_factor_gt 0.0497
_refine_ls_shift/su_max 0.001
_refine_ls_shift/su_mean 0.000
_refine_ls_structure_factor_coef Fsqd
_refine_ls_weighting_details 'w=1/[\s^2^(Fo^2^)+(0.0648P)^2^+2.1307P] where P=(Fo^2^+2Fc^2^)/3'
_refine_ls_weighting_scheme calc
_refine_ls_wR_factor_gt 0.1253
_refine_ls_wR_factor_ref 0.1413
_reflns_Friedel_coverage 0.000
_reflns_number_gt 6037
_reflns_number_total 9150
_reflns_threshold_expression 'I > 2\s(I)'
_cod_data_source_file c9sc00561g2.cif
_cod_data_source_block JK3188_0m
_cod_database_code 1550975
_shelx_shelxl_version_number 2018/1
_shelx_space_group_comment
;
The symmetry employed for this shelxl refinement is uniquely defined
by the following loop, which should always be used as a source of
symmetry information in preference to the above space-group names.
They are only intended as comments.
;
_shelx_estimated_absorpt_t_min 0.804
_shelx_estimated_absorpt_t_max 0.893

loop_
_space_group_symop_operation_xyz
'x, y, z'
'-x, y, -z+1/2'
'x+1/2, y+1/2, z'
'-x+1/2, y+1/2, -z+1/2'
'-x, -y, -z'
'x, -y, z-1/2'
'-x+1/2, -y+1/2, -z'
'x+1/2, -y+1/2, z-1/2'

loop_
_atom_site_label
_atom_site_type_symbol
_atom_site_fract_x
_atom_site_fract_y
_atom_site_fract_z
_atom_site_U_iso_or_equiv
_atom_site_adp_type
_atom_site_occupancy
_atom_site_site_symmetry_order
_atom_site_calc_flag
_atom_site_refinement_flags_posn
_atom_site_refinement_flags_adp
_atom_site_refinement_flags_occupancy
C1 C 0.500000 0.1433(2) 0.750000 0.0298(5) Uani 1 2 d S T P
H1 H 0.500000 0.061661 0.750001 0.036 Uiso 1 2 calc R U P
C2 C 0.45320(8) 0.20295(14) 0.69739(10) 0.0308(4) Uani 1 1 d . . .
H2 H 0.421125 0.163091 0.661142 0.037 Uiso 1 1 calc R U .
C3 C 0.45463(7) 0.32243(13) 0.69929(9) 0.0240(3) Uani 1 1 d . . .
C4 C 0.40958(7) 0.39736(13) 0.64701(8) 0.0222(3) Uani 1 1 d . . .
C5 C 0.35506(7) 0.37448(13) 0.58963(8) 0.0229(3) Uani 1 1 d . . .
H5 H 0.336593 0.301613 0.575311 0.028 Uiso 1 1 calc R U .
C6 C 0.33348(7) 0.48001(13) 0.55792(8) 0.0217(3) Uani 1 1 d . . .
C7 C 0.27604(7) 0.50723(14) 0.49335(9) 0.0252(3) Uani 1 1 d . . .
C8 C 0.28899(9) 0.56330(16) 0.42769(9) 0.0333(4) Uani 1 1 d . . .
H8A H 0.315876 0.513774 0.412492 0.050 Uiso 1 1 calc R U .
H8B H 0.308013 0.638235 0.443518 0.050 Uiso 1 1 calc R U .
H8C H 0.251356 0.573650 0.385185 0.050 Uiso 1 1 calc R U .
C9 C 0.24279(8) 0.39392(16) 0.46400(11) 0.0378(4) Uani 1 1 d . . .
H9A H 0.204466 0.410437 0.423937 0.057 Uiso 1 1 calc R U .
H9B H 0.235486 0.353815 0.505181 0.057 Uiso 1 1 calc R U .
H9C H 0.267254 0.345314 0.444182 0.057 Uiso 1 1 calc R U .
C10 C 0.23480(8) 0.58184(16) 0.52078(12) 0.0357(4) Uani 1 1 d . . .
H10A H 0.196747 0.594381 0.479317 0.054 Uiso 1 1 calc R U .
H10B H 0.254113 0.656020 0.538382 0.054 Uiso 1 1 calc R U .
H10C H 0.227253 0.542700 0.562113 0.054 Uiso 1 1 calc R U .
C11 C 0.37811(8) 0.68355(13) 0.58357(9) 0.0245(3) Uani 1 1 d . . .
H11A H 0.338934 0.710192 0.547976 0.029 Uiso 1 1 calc R U .
H11B H 0.408490 0.697356 0.560188 0.029 Uiso 1 1 calc R U .
C12 C 0.39435(7) 0.75280(13) 0.65572(9) 0.0240(3) Uani 1 1 d . . .
H12A H 0.392369 0.835471 0.642792 0.029 Uiso 1 1 calc R U .
H12B H 0.436340 0.735198 0.687246 0.029 Uiso 1 1 calc R U .
C13 C 0.35472(7) 0.73154(14) 0.70241(9) 0.0253(3) Uani 1 1 d . . .
H13A H 0.342447 0.649801 0.697371 0.030 Uiso 1 1 calc R U .
H13B H 0.317984 0.778641 0.681653 0.030 Uiso 1 1 calc R U .
C14 C 0.34526(9) 0.75818(17) 0.84172(10) 0.0328(4) Uani 1 1 d . . .
H14 H 0.325484 0.681190 0.835356 0.039 Uiso 1 1 calc R U .
C15 C 0.29605(9) 0.85066(19) 0.80944(12) 0.0399(4) Uani 1 1 d . . .
H15A H 0.269048 0.824912 0.759270 0.048 Uiso 1 1 calc R U .
H15B H 0.271961 0.855062 0.842267 0.048 Uiso 1 1 calc R U .
C16 C 0.31836(10) 0.97147(18) 0.80164(12) 0.0410(5) Uani 1 1 d . . .
H16A H 0.330754 1.009684 0.851290 0.049 Uiso 1 1 calc R U .
H16B H 0.284530 1.015983 0.766808 0.049 Uiso 1 1 calc R U .
C17 C 0.37101(9) 0.97675(16) 0.77293(11) 0.0336(4) Uani 1 1 d . . .
H17A H 0.389308 1.054115 0.783766 0.040 Uiso 1 1 calc R U .
H17B H 0.355040 0.966942 0.717670 0.040 Uiso 1 1 calc R U .
C18 C 0.42048(8) 0.88624(15) 0.80713(10) 0.0290(3) Uani 1 1 d . . .
H18 H 0.449177 0.889513 0.779648 0.035 Uiso 1 1 calc R U .
C19 C 0.45569(9) 0.90715(17) 0.89156(11) 0.0383(4) Uani 1 1 d . . .
H19A H 0.491640 0.857338 0.907328 0.046 Uiso 1 1 calc R U .
H19B H 0.469676 0.987874 0.898168 0.046 Uiso 1 1 calc R U .
C20 C 0.42068(10) 0.88458(19) 0.94432(11) 0.0427(5) Uani 1 1 d . . .
H20A H 0.449648 0.877978 0.996403 0.051 Uiso 1 1 calc R U .
H20B H 0.394853 0.951886 0.942505 0.051 Uiso 1 1 calc R U .
C21 C 0.38137(10) 0.77639(19) 0.92591(11) 0.0401(5) Uani 1 1 d . . .
H21A H 0.353037 0.780433 0.953188 0.048 Uiso 1 1 calc R U .
H21B H 0.407341 0.708537 0.944993 0.048 Uiso 1 1 calc R U .
C22 C 0.43125(8) 0.50556(15) 0.85080(9) 0.0287(3) Uani 1 1 d . . .
C23 C 0.37949(9) 0.45158(16) 0.80489(11) 0.0343(4) Uani 1 1 d . . .
H23 H 0.352061 0.492502 0.763854 0.041 Uiso 1 1 calc R U .
C24 C 0.36704(9) 0.33885(17) 0.81780(12) 0.0378(4) Uani 1 1 d . . .
H24 H 0.331719 0.302604 0.785207 0.045 Uiso 1 1 calc R U .
C25 C 0.40661(11) 0.27857(18) 0.87892(13) 0.0447(5) Uani 1 1 d . . .
H25 H 0.398396 0.201135 0.887774 0.054 Uiso 1 1 calc R U .
C26 C 0.45751(10) 0.33200(18) 0.92620(12) 0.0405(4) Uani 1 1 d . . .
H26 H 0.484033 0.292229 0.968552 0.049 Uiso 1 1 calc R U .
C27 C 0.46987(9) 0.44404(17) 0.91173(10) 0.0344(4) Uani 1 1 d . . .
H27 H 0.505467 0.479811 0.944037 0.041 Uiso 1 1 calc R U .
B1 B 0.38704(9) 0.76155(16) 0.79117(10) 0.0267(4) Uani 1 1 d . . .
N1 N 0.500000 0.38010(15) 0.750000 0.0218(4) Uani 1 2 d S T P
N2 N 0.42128(6) 0.51032(11) 0.65145(7) 0.0239(3) Uani 1 1 d . . .
N3 N 0.37477(6) 0.55975(11) 0.59665(7) 0.0216(2) Uani 1 1 d . . .
S1 S 0.45529(2) 0.64526(4) 0.83355(2) 0.02865(10) Uani 1 1 d . . .
Fe1 Fe 0.500000 0.56174(3) 0.750000 0.02405(9) Uani 1 2 d S T P

loop_
_atom_site_aniso_label
_atom_site_aniso_U_11
_atom_site_aniso_U_22
_atom_site_aniso_U_33
_atom_site_aniso_U_23
_atom_site_aniso_U_13
_atom_site_aniso_U_12
C1 0.0274(12) 0.0181(10) 0.0371(12) 0.000 0.0030(10) 0.000
C2 0.0280(9) 0.0219(7) 0.0344(8) -0.0020(6) 0.0008(7) -0.0016(6)
C3 0.0227(8) 0.0195(7) 0.0255(7) -0.0011(6) 0.0032(6) 0.0006(6)
C4 0.0228(7) 0.0186(6) 0.0217(6) -0.0023(5) 0.0038(6) 0.0003(6)
C5 0.0221(7) 0.0196(7) 0.0231(7) -0.0016(5) 0.0031(6) -0.0007(6)
C6 0.0219(7) 0.0207(7) 0.0204(6) -0.0013(5) 0.0050(5) 0.0001(6)
C7 0.0220(7) 0.0226(7) 0.0252(7) 0.0032(6) 0.0011(6) 0.0007(6)
C8 0.0388(10) 0.0351(9) 0.0202(7) 0.0021(6) 0.0034(7) -0.0006(8)
C9 0.0290(9) 0.0259(8) 0.0417(10) 0.0032(7) -0.0079(7) -0.0047(7)
C10 0.0265(9) 0.0330(9) 0.0456(10) 0.0081(8) 0.0104(8) 0.0067(7)
C11 0.0285(8) 0.0180(6) 0.0248(7) 0.0007(5) 0.0065(6) 0.0000(6)
C12 0.0242(8) 0.0183(6) 0.0262(7) -0.0018(5) 0.0048(6) -0.0002(6)
C13 0.0205(7) 0.0246(7) 0.0264(7) -0.0014(6) 0.0031(6) 0.0032(6)
C14 0.0332(9) 0.0355(9) 0.0296(8) -0.0029(7) 0.0108(7) -0.0015(7)
C15 0.0307(10) 0.0531(12) 0.0381(10) -0.0041(9) 0.0149(8) 0.0058(9)
C16 0.0408(11) 0.0419(11) 0.0414(10) -0.0025(9) 0.0160(9) 0.0139(9)
C17 0.0373(10) 0.0272(8) 0.0356(9) -0.0026(7) 0.0122(8) 0.0047(7)
C18 0.0269(8) 0.0260(8) 0.0326(8) -0.0071(6) 0.0087(7) 0.0004(7)
C19 0.0351(10) 0.0328(9) 0.0392(10) -0.0125(8) 0.0038(8) -0.0032(8)
C20 0.0473(12) 0.0455(11) 0.0287(9) -0.0101(8) 0.0056(8) 0.0038(10)
C21 0.0434(12) 0.0472(12) 0.0305(9) -0.0032(8) 0.0142(8) 0.0011(9)
C22 0.0304(9) 0.0283(8) 0.0281(7) -0.0037(6) 0.0114(7) 0.0028(7)
C23 0.0294(9) 0.0345(9) 0.0377(9) -0.0055(7) 0.0105(8) -0.0013(7)
C24 0.0362(10) 0.0354(10) 0.0425(10) -0.0110(8) 0.0149(8) -0.0067(8)
C25 0.0554(14) 0.0311(10) 0.0546(12) -0.0018(9) 0.0283(11) 0.0028(9)
C26 0.0428(11) 0.0386(10) 0.0378(10) 0.0035(8) 0.0117(9) 0.0054(9)
C27 0.0365(10) 0.0386(10) 0.0258(8) -0.0004(7) 0.0081(7) 0.0040(8)
B1 0.0248(9) 0.0245(8) 0.0269(8) -0.0030(7) 0.0046(7) 0.0012(7)
N1 0.0211(9) 0.0191(8) 0.0216(8) 0.000 0.0031(7) 0.000
N2 0.0239(7) 0.0197(6) 0.0228(6) -0.0010(5) 0.0017(5) 0.0028(5)
N3 0.0219(6) 0.0182(5) 0.0206(5) -0.0006(5) 0.0027(5) 0.0015(5)
S1 0.0248(2) 0.0283(2) 0.0297(2) -0.00340(16) 0.00583(16) 0.00099(16)
Fe1 0.02655(18) 0.01754(14) 0.02292(15) 0.000 0.00247(12) 0.000

loop_
_atom_type_symbol
_atom_type_description
_atom_type_scat_dispersion_real
_atom_type_scat_dispersion_imag
_atom_type_scat_source
C C 0.0033 0.0016 'International Tables Vol C Tables 4.2.6.8 and 6.1.1.4'
H H 0.0000 0.0000 'International Tables Vol C Tables 4.2.6.8 and 6.1.1.4'
B B 0.0013 0.0007 'International Tables Vol C Tables 4.2.6.8 and 6.1.1.4'
N N 0.0061 0.0033 'International Tables Vol C Tables 4.2.6.8 and 6.1.1.4'
S S 0.1246 0.1234 'International Tables Vol C Tables 4.2.6.8 and 6.1.1.4'
Fe Fe 0.3463 0.8444 'International Tables Vol C Tables 4.2.6.8 and 6.1.1.4'

loop_
_geom_angle_atom_site_label_1
_geom_angle_atom_site_label_2
_geom_angle_atom_site_label_3
_geom_angle
_geom_angle_site_symmetry_1
_geom_angle_site_symmetry_3
C2 C1 C2 120.2(2) 2_656 .
C2 C1 H1 119.9 2_656 .
C2 C1 H1 119.9 . .
C3 C2 C1 118.28(16) . .
C3 C2 H2 120.9 . .
C1 C2 H2 120.9 . .
N1 C3 C2 121.53(15) . .
N1 C3 C4 113.58(14) . .
C2 C3 C4 124.88(14) . .
N2 C4 C5 110.62(13) . .
N2 C4 C3 117.02(13) . .
C5 C4 C3 132.34(14) . .
C6 C5 C4 105.73(14) . .
C6 C5 H5 127.1 . .
C4 C5 H5 127.1 . .
N3 C6 C5 106.39(13) . .
N3 C6 C7 124.65(13) . .
C5 C6 C7 128.95(14) . .
C6 C7 C8 111.28(14) . .
C6 C7 C10 110.32(14) . .
C8 C7 C10 112.05(14) . .
C6 C7 C9 108.49(13) . .
C8 C7 C9 107.20(14) . .
C10 C7 C9 107.30(15) . .
C7 C8 H8A 109.5 . .
C7 C8 H8B 109.5 . .
H8A C8 H8B 109.5 . .
C7 C8 H8C 109.5 . .
H8A C8 H8C 109.5 . .
H8B C8 H8C 109.5 . .
C7 C9 H9A 109.5 . .
C7 C9 H9B 109.5 . .
H9A C9 H9B 109.5 . .
C7 C9 H9C 109.5 . .
H9A C9 H9C 109.5 . .
H9B C9 H9C 109.5 . .
C7 C10 H10A 109.5 . .
C7 C10 H10B 109.5 . .
H10A C10 H10B 109.5 . .
C7 C10 H10C 109.5 . .
H10A C10 H10C 109.5 . .
H10B C10 H10C 109.5 . .
N3 C11 C12 112.25(13) . .
N3 C11 H11A 109.2 . .
C12 C11 H11A 109.2 . .
N3 C11 H11B 109.2 . .
C12 C11 H11B 109.2 . .
H11A C11 H11B 107.9 . .
C11 C12 C13 115.30(13) . .
C11 C12 H12A 108.4 . .
C13 C12 H12A 108.4 . .
C11 C12 H12B 108.4 . .
C13 C12 H12B 108.4 . .
H12A C12 H12B 107.5 . .
C12 C13 B1 113.92(14) . .
C12 C13 H13A 108.8 . .
B1 C13 H13A 108.8 . .
C12 C13 H13B 108.8 . .
B1 C13 H13B 108.8 . .
H13A C13 H13B 107.7 . .
C21 C14 C15 112.46(16) . .
C21 C14 B1 112.38(16) . .
C15 C14 B1 106.79(15) . .
C21 C14 H14 108.4 . .
C15 C14 H14 108.4 . .
B1 C14 H14 108.4 . .
C16 C15 C14 115.81(17) . .
C16 C15 H15A 108.3 . .
C14 C15 H15A 108.3 . .
C16 C15 H15B 108.3 . .
C14 C15 H15B 108.3 . .
H15A C15 H15B 107.4 . .
C15 C16 C17 115.32(16) . .
C15 C16 H16A 108.4 . .
C17 C16 H16A 108.4 . .
C15 C16 H16B 108.4 . .
C17 C16 H16B 108.4 . .
H16A C16 H16B 107.5 . .
C16 C17 C18 114.97(16) . .
C16 C17 H17A 108.5 . .
C18 C17 H17A 108.5 . .
C16 C17 H17B 108.5 . .
C18 C17 H17B 108.5 . .
H17A C17 H17B 107.5 . .
C17 C18 C19 112.53(14) . .
C17 C18 B1 106.12(14) . .
C19 C18 B1 112.51(15) . .
C17 C18 H18 108.5 . .
C19 C18 H18 108.5 . .
B1 C18 H18 108.5 . .
C20 C19 C18 115.49(16) . .
C20 C19 H19A 108.4 . .
C18 C19 H19A 108.4 . .
C20 C19 H19B 108.4 . .
C18 C19 H19B 108.4 . .
H19A C19 H19B 107.5 . .
C21 C20 C19 114.87(16) . .
C21 C20 H20A 108.6 . .
C19 C20 H20A 108.6 . .
C21 C20 H20B 108.6 . .
C19 C20 H20B 108.6 . .
H20A C20 H20B 107.5 . .
C20 C21 C14 114.91(17) . .
C20 C21 H21A 108.5 . .
C14 C21 H21A 108.5 . .
C20 C21 H21B 108.5 . .
C14 C21 H21B 108.5 . .
H21A C21 H21B 107.5 . .
C23 C22 C27 118.02(17) . .
C23 C22 S1 124.59(14) . .
C27 C22 S1 117.21(14) . .
C22 C23 C24 121.12(19) . .
C22 C23 H23 119.4 . .
C24 C23 H23 119.4 . .
C23 C24 C25 119.86(19) . .
C23 C24 H24 120.1 . .
C25 C24 H24 120.1 . .
C26 C25 C24 119.71(19) . .
C26 C25 H25 120.1 . .
C24 C25 H25 120.1 . .
C25 C26 C27 119.72(19) . .
C25 C26 H26 120.1 . .
C27 C26 H26 120.1 . .
C26 C27 C22 121.54(19) . .
C26 C27 H27 119.2 . .
C22 C27 H27 119.2 . .
C14 B1 C13 116.65(15) . .
C14 B1 C18 106.01(14) . .
C13 B1 C18 113.85(14) . .
C14 B1 S1 108.83(12) . .
C13 B1 S1 106.52(11) . .
C18 B1 S1 104.22(12) . .
C3 N1 C3 120.21(19) 2_656 .
C3 N1 Fe1 119.89(9) 2_656 .
C3 N1 Fe1 119.89(9) . .
C4 N2 N3 105.82(12) . .
C4 N2 Fe1 114.43(10) . .
N3 N2 Fe1 139.08(10) . .
N2 N3 C6 111.43(12) . .
N2 N3 C11 117.94(13) . .
C6 N3 C11 130.39(13) . .
C22 S1 B1 114.15(8) . .
C22 S1 Fe1 90.06(6) . .
B1 S1 Fe1 118.85(6) . .
N1 Fe1 N2 74.33(3) . 2_656
N1 Fe1 N2 74.33(3) . .
N2 Fe1 N2 148.65(7) 2_656 .
N1 Fe1 S1 113.752(13) . .
N2 Fe1 S1 89.52(4) 2_656 .
N2 Fe1 S1 103.06(4) . .
N1 Fe1 S1 113.751(13) . 2_656
N2 Fe1 S1 103.06(4) 2_656 2_656
N2 Fe1 S1 89.52(4) . 2_656
S1 Fe1 S1 132.50(3) . 2_656

loop_
_geom_bond_atom_site_label_1
_geom_bond_atom_site_label_2
_geom_bond_distance
_geom_bond_site_symmetry_2
C1 C2 1.392(2) 2_656
C1 C2 1.392(2) .
C1 H1 0.9500 .
C2 C3 1.391(2) .
C2 H2 0.9500 .
C3 N1 1.3465(17) .
C3 C4 1.466(2) .
C4 N2 1.340(2) .
C4 C5 1.396(2) .
C5 C6 1.385(2) .
C5 H5 0.9500 .
C6 N3 1.3640(19) .
C6 C7 1.515(2) .
C7 C8 1.536(2) .
C7 C10 1.537(3) .
C7 C9 1.538(2) .
C8 H8A 0.9800 .
C8 H8B 0.9800 .
C8 H8C 0.9800 .
C9 H9A 0.9800 .
C9 H9B 0.9800 .
C9 H9C 0.9800 .
C10 H10A 0.9800 .
C10 H10B 0.9800 .
C10 H10C 0.9800 .
C11 N3 1.469(2) .
C11 C12 1.519(2) .
C11 H11A 0.9900 .
C11 H11B 0.9900 .
C12 C13 1.532(2) .
C12 H12A 0.9900 .
C12 H12B 0.9900 .
C13 B1 1.627(2) .
C13 H13A 0.9900 .
C13 H13B 0.9900 .
C14 C21 1.541(3) .
C14 C15 1.550(3) .
C14 B1 1.615(3) .
C14 H14 1.0000 .
C15 C16 1.529(3) .
C15 H15A 0.9900 .
C15 H15B 0.9900 .
C16 C17 1.540(3) .
C16 H16A 0.9900 .
C16 H16B 0.9900 .
C17 C18 1.543(3) .
C17 H17A 0.9900 .
C17 H17B 0.9900 .
C18 C19 1.546(3) .
C18 B1 1.632(3) .
C18 H18 1.0000 .
C19 C20 1.541(3) .
C19 H19A 0.9900 .
C19 H19B 0.9900 .
C20 C21 1.535(3) .
C20 H20A 0.9900 .
C20 H20B 0.9900 .
C21 H21A 0.9900 .
C21 H21B 0.9900 .
C22 C23 1.385(3) .
C22 C27 1.396(2) .
C22 S1 1.7930(19) .
C23 C24 1.386(3) .
C23 H23 0.9500 .
C24 C25 1.399(3) .
C24 H24 0.9500 .
C25 C26 1.377(3) .
C25 H25 0.9500 .
C26 C27 1.386(3) .
C26 H26 0.9500 .
C27 H27 0.9500 .
B1 S1 2.0504(19) .
N1 Fe1 2.1139(18) .
N2 N3 1.3526(18) .
N2 Fe1 2.2148(13) .
S1 Fe1 2.4134(5) .

loop_
_geom_torsion_atom_site_label_1
_geom_torsion_atom_site_label_2
_geom_torsion_atom_site_label_3
_geom_torsion_atom_site_label_4
_geom_torsion
_geom_torsion_site_symmetry_1
_geom_torsion_site_symmetry_4
C2 C1 C2 C3 -0.23(12) 2_656 .
C1 C2 C3 N1 0.5(2) . .
C1 C2 C3 C4 178.68(14) . .
N1 C3 C4 N2 5.7(2) . .
C2 C3 C4 N2 -172.65(17) . .
N1 C3 C4 C5 -176.14(16) . .
C2 C3 C4 C5 5.5(3) . .
N2 C4 C5 C6 0.46(19) . .
C3 C4 C5 C6 -177.81(17) . .
C4 C5 C6 N3 -0.13(18) . .
C4 C5 C6 C7 179.93(16) . .
N3 C6 C7 C8 61.0(2) . .
C5 C6 C7 C8 -119.06(18) . .
N3 C6 C7 C10 -64.0(2) . .
C5 C6 C7 C10 115.92(18) . .
N3 C6 C7 C9 178.71(16) . .
C5 C6 C7 C9 -1.4(2) . .
N3 C11 C12 C13 -53.24(19) . .
C11 C12 C13 B1 155.88(14) . .
C21 C14 C15 C16 70.5(2) . .
B1 C14 C15 C16 -53.2(2) . .
C14 C15 C16 C17 40.7(2) . .
C15 C16 C17 C18 -42.1(2) . .
C16 C17 C18 C19 -68.0(2) . .
C16 C17 C18 B1 55.5(2) . .
C17 C18 C19 C20 70.0(2) . .
B1 C18 C19 C20 -49.8(2) . .
C18 C19 C20 C21 41.8(2) . .
C19 C20 C21 C14 -43.3(3) . .
C15 C14 C21 C20 -67.3(2) . .
B1 C14 C21 C20 53.3(2) . .
C27 C22 C23 C24 -1.6(3) . .
S1 C22 C23 C24 173.33(15) . .
C22 C23 C24 C25 1.2(3) . .
C23 C24 C25 C26 0.4(3) . .
C24 C25 C26 C27 -1.6(3) . .
C25 C26 C27 C22 1.2(3) . .
C23 C22 C27 C26 0.4(3) . .
S1 C22 C27 C26 -174.92(15) . .
C21 C14 B1 C13 174.51(15) . .
C15 C14 B1 C13 -61.72(19) . .
C21 C14 B1 C18 -57.55(19) . .
C15 C14 B1 C18 66.21(17) . .
C21 C14 B1 S1 54.03(18) . .
C15 C14 B1 S1 177.79(12) . .
C12 C13 B1 C14 171.77(14) . .
C12 C13 B1 C18 47.76(19) . .
C12 C13 B1 S1 -66.53(15) . .
C17 C18 B1 C14 -67.65(17) . .
C19 C18 B1 C14 55.83(19) . .
C17 C18 B1 C13 61.93(18) . .
C19 C18 B1 C13 -174.60(15) . .
C17 C18 B1 S1 177.58(12) . .
C19 C18 B1 S1 -58.95(16) . .
C2 C3 N1 C3 -0.24(13) . 2_656
C4 C3 N1 C3 -178.63(16) . 2_656
C2 C3 N1 Fe1 179.76(13) . .
C4 C3 N1 Fe1 1.36(16) . .
C5 C4 N2 N3 -0.60(18) . .
C3 C4 N2 N3 177.96(14) . .
C5 C4 N2 Fe1 171.91(11) . .
C3 C4 N2 Fe1 -9.53(18) . .
C4 N2 N3 C6 0.52(18) . .
Fe1 N2 N3 C6 -169.04(12) . .
C4 N2 N3 C11 -174.50(13) . .
Fe1 N2 N3 C11 15.9(2) . .
C5 C6 N3 N2 -0.24(18) . .
C7 C6 N3 N2 179.70(14) . .
C5 C6 N3 C11 173.98(15) . .
C7 C6 N3 C11 -6.1(3) . .
C12 C11 N3 N2 -50.05(19) . .
C12 C11 N3 C6 136.04(17) . .
C23 C22 S1 B1 38.54(18) . .
C27 C22 S1 B1 -146.48(14) . .
C23 C22 S1 Fe1 -83.41(16) . .
C27 C22 S1 Fe1 91.56(14) . .
